data_7248909
loop_
_publ_author_name
'Nakamura, Minami'
'Kashiwagi, Yukiyasu'
'Morisue, Mitsuhiko'

_publ_section_title
;
 Comprehensive analysis of C--H&#x22EF;\p(alkyne) interactions in the
 crystal packing of diastereomers of
 1,2-di(7&#x2032;-methoxynaphth-1&#x2032;-yl)-3,6-di(4&#x2032;&#x2032;-n-propylphenylethynyl)benzene
;
_journal_issue 29
_journal_name_full CrystEngComm
_journal_page_first 3964
_journal_page_last 3972
_journal_paper_doi 10.1039/D4CE00495G
_journal_volume 26
_journal_year 2024
_chemical_formula_moiety 'C50 H42 O2'
_chemical_formula_sum 'C50 H42 O2'
_chemical_formula_weight 674.83
_space_group_crystal_system orthorhombic
_space_group_IT_number 19
_space_group_name_Hall 'P 2ac 2ab'
_space_group_name_H-M_alt 'P 21 21 21'
_atom_sites_solution_hydrogens geom
_atom_sites_solution_primary dual
_audit_creation_date 2023-12-28
_audit_creation_method
;
Olex2 1.5-ac5-024
(compiled 2022.04.12 svn.rca3783a0 for Rigaku Oxford Diffraction, GUI svn.r6498)
;
_audit_update_record
;
2024-01-12 deposited with the CCDC.	2024-06-21 downloaded from the CCDC.
;
_cell_angle_alpha 90
_cell_angle_beta 90
_cell_angle_gamma 90
_cell_formula_units_Z 4
_cell_length_a 13.40620(10)
_cell_length_b 13.48000(10)
_cell_length_c 20.5669(2)
_cell_measurement_reflns_used 17016
_cell_measurement_temperature 100.00(10)
_cell_measurement_theta_max 76.8490
_cell_measurement_theta_min 3.9150
_cell_volume 3716.76(5)
_computing_cell_refinement 'CrysAlisPro 1.171.42.90a (Rigaku OD, 2023)'
_computing_data_collection 'CrysAlisPro 1.171.42.90a (Rigaku OD, 2023)'
_computing_data_reduction 'CrysAlisPro 1.171.42.90a (Rigaku OD, 2023)'
_computing_molecular_graphics 'Olex2 1.5-ac5-024 (Dolomanov et al., 2009)'
_computing_publication_material 'Olex2 1.5-ac5-024 (Dolomanov et al., 2009)'
_computing_structure_refinement 'SHELXL 2018/3 (Sheldrick, 2015)'
_computing_structure_solution 'SHELXT 2018/2 (Sheldrick, 2018)'
_diffrn_ambient_environment N~2~
_diffrn_ambient_temperature 100.00(10)
_diffrn_detector 'Hybrid Pixel Array Detector'
_diffrn_detector_area_resol_mean 10.0000
_diffrn_detector_type HyPix
_diffrn_measured_fraction_theta_full 1.000
_diffrn_measured_fraction_theta_max 0.966
_diffrn_measurement_details
;
List of Runs (angles in degrees, time in seconds):

  # Type    Start    End  Width  t~exp~   \w     \q     \k     \f   Frames
#--------------------------------------------------------------------------
  1  \w     35.00 121.00   0.50    0.06    --   47.93  64.00 142.00  172
  2  \w     90.00 173.00   0.50    0.25    --  107.38  63.00  -4.00  166
  3  \w    152.00 178.00   0.50    0.25    --  107.38  38.00 -60.00   52
  4  \w     95.00 124.00   0.50    0.25    --  107.38  38.00 -60.00   58
  5  \w     -7.00  26.00   0.50    0.06    --   47.93 -19.00-120.00   66
  6  \w     35.00  67.00   0.50    0.25    --  107.38 -63.00-141.00   64
  7  \w     37.00  62.00   0.50    0.25    --  107.38 -57.00 -90.00   50
  8  \w     35.00  61.00   0.50    0.25    --  107.38 -57.00 -60.00   52
  9  \w    -12.00  20.00   0.50    0.06    --   47.93 -19.00-150.00   64
 10  \w     38.00  72.00   0.50    0.25    --  107.38 -64.00   6.00   68
 11  \w     39.00  66.00   0.50    0.25    --  107.38 -57.00 150.00   54
 12  \w     40.00 104.00   0.50    0.25    --  107.38-102.00 129.00  128
 13  \w     44.00 103.00   0.50    0.25    --  107.38 -99.00 150.00  118
 14  \w    -15.00  16.00   0.50    0.06    --  -47.93  19.00 150.00   62
 15  \w    -54.00 -28.00   0.50    0.25    --  -91.75  57.00 -60.00   52
 16  \w    -38.00  14.00   0.50    0.06    --  -47.93  38.00-120.00  104
 17  \w   -161.00 -77.00   0.50    0.25    --  -91.75 -57.00  60.00  168
 18  \w   -150.00-124.00   0.50    0.25    --  -91.75-102.00 129.00   52
 19  \w   -138.00 -90.00   0.50    0.25    --  -91.75 -99.00 -30.00   96
 20  \w   -159.00 -77.00   0.50    0.25    --  -91.75-125.00 -60.00  164
;
_diffrn_measurement_device 'four-circle diffractometer'
_diffrn_measurement_device_type 'XtaLAB Synergy, Dualflex, HyPix'
_diffrn_measurement_method '\w scans'
_diffrn_orient_matrix_type 'CrysAlisPro convention (1999,Acta A55,543-557)'
_diffrn_orient_matrix_UB_11 0.0223578000
_diffrn_orient_matrix_UB_12 -0.0244431000
_diffrn_orient_matrix_UB_13 0.0717152000
_diffrn_orient_matrix_UB_21 0.0817044000
_diffrn_orient_matrix_UB_22 0.0803725000
_diffrn_orient_matrix_UB_23 0.0009571000
_diffrn_orient_matrix_UB_31 -0.0776296000
_diffrn_orient_matrix_UB_32 0.0774735000
_diffrn_orient_matrix_UB_33 0.0216563000
_diffrn_radiation_monochromator mirror
_diffrn_radiation_probe x-ray
_diffrn_radiation_type 'Cu K\a'
_diffrn_radiation_wavelength 1.54184
_diffrn_reflns_av_R_equivalents 0.0364
_diffrn_reflns_av_unetI/netI 0.0337
_diffrn_reflns_Laue_measured_fraction_full 1.000
_diffrn_reflns_Laue_measured_fraction_max 0.966
_diffrn_reflns_limit_h_max 16
_diffrn_reflns_limit_h_min -16
_diffrn_reflns_limit_k_max 17
_diffrn_reflns_limit_k_min -16
_diffrn_reflns_limit_l_max 25
_diffrn_reflns_limit_l_min -26
_diffrn_reflns_number 23457
_diffrn_reflns_point_group_measured_fraction_full 0.999
_diffrn_reflns_point_group_measured_fraction_max 0.939
_diffrn_reflns_theta_full 67.684
_diffrn_reflns_theta_max 77.304
_diffrn_reflns_theta_min 3.921
_diffrn_source 'micro-focus sealed X-ray tube'
_diffrn_source_type 'PhotonJet (Cu) X-ray Source'
_exptl_absorpt_coefficient_mu 0.552
_exptl_absorpt_correction_T_max 1.00000
_exptl_absorpt_correction_T_min 0.92224
_exptl_absorpt_correction_type multi-scan
_exptl_absorpt_process_details
;
CrysAlisPro 1.171.42.90a (Rigaku Oxford Diffraction, 2023)
Empirical absorption correction using spherical harmonics,
implemented in SCALE3 ABSPACK scaling algorithm.
;
_exptl_crystal_colour colourless
_exptl_crystal_colour_primary colourless
_exptl_crystal_density_diffrn 1.206
_exptl_crystal_description block
_exptl_crystal_F_000 1432
_exptl_crystal_size_max 0.18
_exptl_crystal_size_mid 0.16
_exptl_crystal_size_min 0.06
_refine_diff_density_max 0.115
_refine_diff_density_min -0.178
_refine_diff_density_rms 0.036
_refine_ls_abs_structure_details
;
 Flack x determined using 2920 quotients [(I+)-(I-)]/[(I+)+(I-)]
 (Parsons, Flack and Wagner, Acta Cryst. B69 (2013) 249-259).
;
_refine_ls_abs_structure_Flack -0.18(10)
_refine_ls_extinction_method none
_refine_ls_goodness_of_fit_ref 1.060
_refine_ls_hydrogen_treatment constr
_refine_ls_matrix_type full
_refine_ls_number_parameters 473
_refine_ls_number_reflns 7386
_refine_ls_number_restraints 0
_refine_ls_restrained_S_all 1.060
_refine_ls_R_factor_all 0.0317
_refine_ls_R_factor_gt 0.0296
_refine_ls_shift/su_max 0.000
_refine_ls_shift/su_mean 0.000
_refine_ls_structure_factor_coef Fsqd
_refine_ls_weighting_details 'w=1/[\s^2^(Fo^2^)+(0.0381P)^2^+0.3465P] where P=(Fo^2^+2Fc^2^)/3'
_refine_ls_weighting_scheme calc
_refine_ls_wR_factor_gt 0.0732
_refine_ls_wR_factor_ref 0.0746
_reflns_Friedel_coverage 0.748
_reflns_Friedel_fraction_full 0.998
_reflns_Friedel_fraction_max 0.906
_reflns_number_gt 7014
_reflns_number_total 7386
_reflns_threshold_expression 'I > 2\s(I)'
_publcif_datablock.id {470b1412-454a-4832-b902-d6ec02b6d2a5}

_cod_data_source_file d4ce00495g2.cif
_cod_data_source_block 231227_2_morisue_anti_5_autored
_cod_depositor_comments 'Adding full bibliography for 7248908--7248909.cif.'
_cod_database_code 7248909
_shelx_shelxl_version_number 2018/3
_chemical_oxdiff_formula 'C50 H42 O2'
_shelx_space_group_comment
;
The symmetry employed for this shelxl refinement is uniquely defined
by the following loop, which should always be used as a source of
symmetry information in preference to the above space-group names.
They are only intended as comments.
;
_shelx_estimated_absorpt_t_max 0.968
_shelx_estimated_absorpt_t_min 0.907
_olex2_refinement_description
;
1. Fixed Uiso
 At 1.2 times of:
  All C(H) groups, All C(H,H) groups
 At 1.5 times of:
  All C(H,H,H) groups
2.a Secondary CH2 refined with riding coordinates:
 C39(H39A,H39B), C38(H38A,H38B), C49(H49A,H49B), C50(H50A,H50B)
2.b Aromatic/amide H refined with riding coordinates:
 C5(H5), C27(H27), C33(H33), C16(H16), C12(H12), C17(H17), C45(H45), C24(H24),
 C20(H20), C11(H11), C25(H25), C8(H8), C7(H7), C34(H34), C10(H10), C48(H48),
 C21(H21), C37(H37), C44(H44), C22(H22), C36(H36), C47(H47)
2.c Idealised Me refined as rotating group:
 C52(H52A,H52B,H52C), C40(H40A,H40B,H40C), C29(H29A,H29B,H29C), C51(H51A,H51B,
 H51C)
;
_olex2_submission_special_instructions 'No special instructions were received'
_oxdiff_exptl_absorpt_empirical_details
;
Empirical correction (ABSPACK) includes:
- Absorption correction using spherical harmonics
- Frame scaling
;
_oxdiff_exptl_absorpt_empirical_full_max 1.210
_oxdiff_exptl_absorpt_empirical_full_min 0.817
_publcif_funding_html
;
;

loop_
_space_group_symop_operation_xyz
'x, y, z'
'-x+1/2, -y, z+1/2'
'-x, y+1/2, -z+1/2'
'x+1/2, -y+1/2, -z'

loop_
_atom_site_label
_atom_site_type_symbol
_atom_site_fract_x
_atom_site_fract_y
_atom_site_fract_z
_atom_site_U_iso_or_equiv
_atom_site_adp_type
_atom_site_occupancy
_atom_site_site_symmetry_order
_atom_site_calc_flag
_atom_site_refinement_flags_posn
_atom_site_refinement_flags_adp
_atom_site_refinement_flags_occupancy
_atom_site_disorder_assembly
_atom_site_disorder_group
O1 O -0.08805(9) 0.30869(9) 0.34585(6) 0.0221(3) Uani 1 1 d . . . . .
O2 O 0.72496(8) 0.19435(9) 0.30753(6) 0.0222(3) Uani 1 1 d . . . . .
C14 C 0.28988(11) 0.31059(12) 0.28002(8) 0.0162(3) Uani 1 1 d . . . . .
C4 C 0.15401(12) 0.18681(12) 0.31216(8) 0.0168(3) Uani 1 1 d . . . . .
C26 C 0.64800(12) 0.19944(12) 0.35074(8) 0.0185(3) Uani 1 1 d . . . . .
C30 C 0.17210(12) 0.32942(12) 0.18888(8) 0.0189(3) Uani 1 1 d . . . . .
C9 C 0.12480(13) 0.08611(12) 0.32096(8) 0.0191(3) Uani 1 1 d . . . . .
C5 C 0.08358(12) 0.26372(12) 0.32281(8) 0.0177(3) Uani 1 1 d . . . . .
H5 H 0.103531 0.331107 0.319077 0.021 Uiso 1 1 calc R U . . .
C3 C 0.25387(12) 0.20692(12) 0.29161(8) 0.0169(3) Uani 1 1 d . . . . .
C27 C 0.56030(12) 0.24923(12) 0.34102(8) 0.0175(3) Uani 1 1 d . . . . .
H27 H 0.549658 0.284458 0.301616 0.021 Uiso 1 1 calc R U . . .
C32 C 0.00894(12) 0.24987(13) 0.14054(8) 0.0184(3) Uani 1 1 d . . . . .
C41 C 0.48622(12) 0.48128(12) 0.34485(9) 0.0191(3) Uani 1 1 d . . . . .
C33 C -0.02234(12) 0.16166(13) 0.17019(8) 0.0202(3) Uani 1 1 d . . . . .
H33 H 0.014772 0.134955 0.205438 0.024 Uiso 1 1 calc R U . . .
C43 C 0.63843(12) 0.52872(13) 0.41983(9) 0.0199(3) Uani 1 1 d . . . . .
C19 C 0.39107(12) 0.29596(12) 0.38144(8) 0.0176(3) Uani 1 1 d . . . . .
C31 C 0.09782(12) 0.29740(12) 0.16398(8) 0.0193(3) Uani 1 1 d . . . . .
C6 C -0.01320(12) 0.24103(13) 0.33847(8) 0.0186(3) Uani 1 1 d . . . . .
C18 C 0.40782(12) 0.44266(12) 0.30483(8) 0.0182(3) Uani 1 1 d . . . . .
C35 C -0.16306(12) 0.14923(12) 0.09650(8) 0.0194(3) Uani 1 1 d . . . . .
C16 C 0.29711(13) 0.45845(13) 0.21280(9) 0.0215(4) Uani 1 1 d . . . . .
H16 H 0.273270 0.496194 0.177019 0.026 Uiso 1 1 calc R U . . .
C42 C 0.55471(13) 0.50731(12) 0.37834(9) 0.0210(4) Uani 1 1 d . . . . .
C12 C 0.31930(12) 0.12964(12) 0.28182(8) 0.0194(3) Uani 1 1 d . . . . .
H12 H 0.385593 0.143634 0.268332 0.023 Uiso 1 1 calc R U . . .
C28 C 0.48505(12) 0.24835(12) 0.38976(8) 0.0168(3) Uani 1 1 d . . . . .
C13 C 0.36436(11) 0.34968(12) 0.32014(8) 0.0162(3) Uani 1 1 d . . . . .
C17 C 0.37397(13) 0.49506(12) 0.25064(9) 0.0214(4) Uani 1 1 d . . . . .
H17 H 0.404081 0.556601 0.239627 0.026 Uiso 1 1 calc R U . . .
C23 C 0.50247(13) 0.19501(12) 0.44860(8) 0.0203(3) Uani 1 1 d . . . . .
C15 C 0.25407(12) 0.36617(12) 0.22674(8) 0.0181(3) Uani 1 1 d . . . . .
C45 C 0.79494(13) 0.61088(13) 0.44119(9) 0.0226(4) Uani 1 1 d . . . . .
H45 H 0.844208 0.657723 0.428553 0.027 Uiso 1 1 calc R U . . .
C24 C 0.59433(14) 0.14406(13) 0.45623(9) 0.0236(4) Uani 1 1 d . . . . .
H24 H 0.606523 0.108044 0.495133 0.028 Uiso 1 1 calc R U . . .
C20 C 0.32025(13) 0.28947(12) 0.42962(9) 0.0205(3) Uani 1 1 d . . . . .
H20 H 0.257438 0.320708 0.423423 0.025 Uiso 1 1 calc R U . . .
C11 C 0.29020(13) 0.03031(13) 0.29134(9) 0.0218(4) Uani 1 1 d . . . . .
H11 H 0.336663 -0.021848 0.284436 0.026 Uiso 1 1 calc R U . . .
C25 C 0.66513(13) 0.14575(12) 0.40907(9) 0.0215(3) Uani 1 1 d . . . . .
H25 H 0.726107 0.111039 0.415082 0.026 Uiso 1 1 calc R U . . .
C8 C 0.02449(13) 0.06595(13) 0.33954(9) 0.0220(4) Uani 1 1 d . . . . .
H8 H 0.004102 -0.000728 0.346397 0.026 Uiso 1 1 calc R U . . .
C7 C -0.04267(13) 0.14074(13) 0.34762(9) 0.0226(4) Uani 1 1 d . . . . .
H7 H -0.109511 0.125798 0.359436 0.027 Uiso 1 1 calc R U . . .
C34 C -0.10696(13) 0.11321(13) 0.14845(8) 0.0201(3) Uani 1 1 d . . . . .
H34 H -0.127383 0.053831 0.169479 0.024 Uiso 1 1 calc R U . . .
C46 C 0.80811(13) 0.55707(13) 0.49839(9) 0.0216(3) Uani 1 1 d . . . . .
C10 C 0.19484(13) 0.00912(13) 0.31057(9) 0.0215(4) Uani 1 1 d . . . . .
H10 H 0.175435 -0.057947 0.317012 0.026 Uiso 1 1 calc R U . . .
C48 C 0.64999(13) 0.47614(13) 0.47815(9) 0.0237(4) Uani 1 1 d . . . . .
H48 H 0.600141 0.430318 0.491409 0.028 Uiso 1 1 calc R U . . .
C21 C 0.33843(14) 0.23774(13) 0.48787(9) 0.0243(4) Uani 1 1 d . . . . .
H21 H 0.288682 0.234859 0.520708 0.029 Uiso 1 1 calc R U . . .
C39 C -0.27024(13) 0.09057(13) 0.00058(9) 0.0225(4) Uani 1 1 d . . . . .
H39A H -0.277013 0.158959 -0.016403 0.027 Uiso 1 1 calc R U . . .
H39B H -0.210836 0.060209 -0.019946 0.027 Uiso 1 1 calc R U . . .
C37 C -0.04784(13) 0.28788(13) 0.08919(9) 0.0226(4) Uani 1 1 d . . . . .
H37 H -0.028575 0.348275 0.068972 0.027 Uiso 1 1 calc R U . . .
C44 C 0.71140(13) 0.59758(13) 0.40224(9) 0.0225(4) Uani 1 1 d . . . . .
H44 H 0.703880 0.635384 0.363565 0.027 Uiso 1 1 calc R U . . .
C22 C 0.42813(14) 0.19173(13) 0.49683(9) 0.0247(4) Uani 1 1 d . . . . .
H22 H 0.440519 0.157007 0.536202 0.030 Uiso 1 1 calc R U . . .
C38 C -0.25522(13) 0.09438(13) 0.07419(9) 0.0218(3) Uani 1 1 d . . . . .
H38A H -0.314364 0.126311 0.094013 0.026 Uiso 1 1 calc R U . . .
H38B H -0.251926 0.025551 0.090839 0.026 Uiso 1 1 calc R U . . .
C36 C -0.13227(13) 0.23789(13) 0.06754(9) 0.0233(4) Uani 1 1 d . . . . .
H36 H -0.169710 0.264489 0.032409 0.028 Uiso 1 1 calc R U . . .
C47 C 0.73369(14) 0.49057(13) 0.51661(9) 0.0246(4) Uani 1 1 d . . . . .
H47 H 0.740385 0.454488 0.556047 0.030 Uiso 1 1 calc R U . . .
C52 C -0.06425(14) 0.41024(13) 0.33452(9) 0.0254(4) Uani 1 1 d . . . . .
H52A H -0.036597 0.417670 0.290687 0.038 Uiso 1 1 calc R U . . .
H52B H -0.014995 0.432367 0.366605 0.038 Uiso 1 1 calc R U . . .
H52C H -0.124797 0.450526 0.338494 0.038 Uiso 1 1 calc R U . . .
C49 C 0.90107(14) 0.57085(14) 0.53918(10) 0.0270(4) Uani 1 1 d . . . . .
H49A H 0.960342 0.566362 0.510612 0.032 Uiso 1 1 calc R U . . .
H49B H 0.905233 0.516242 0.571252 0.032 Uiso 1 1 calc R U . . .
C40 C -0.36255(13) 0.03091(13) -0.01765(9) 0.0253(4) Uani 1 1 d . . . . .
H40A H -0.371954 0.033027 -0.064885 0.038 Uiso 1 1 calc R U . . .
H40B H -0.421145 0.059380 0.003877 0.038 Uiso 1 1 calc R U . . .
H40C H -0.353952 -0.038066 -0.003683 0.038 Uiso 1 1 calc R U . . .
C29 C 0.72074(14) 0.25818(15) 0.25261(10) 0.0296(4) Uani 1 1 d . . . . .
H29A H 0.665587 0.237905 0.224306 0.044 Uiso 1 1 calc R U . . .
H29B H 0.783673 0.254062 0.228519 0.044 Uiso 1 1 calc R U . . .
H29C H 0.710058 0.326601 0.267141 0.044 Uiso 1 1 calc R U . . .
C50 C 0.90353(14) 0.66974(15) 0.57524(10) 0.0290(4) Uani 1 1 d . . . . .
H50A H 0.844401 0.674290 0.603920 0.035 Uiso 1 1 calc R U . . .
H50B H 0.899462 0.724451 0.543232 0.035 Uiso 1 1 calc R U . . .
C51 C 0.99782(16) 0.68272(18) 0.61619(11) 0.0392(5) Uani 1 1 d . . . . .
H51A H 1.056668 0.678111 0.588091 0.059 Uiso 1 1 calc R U . . .
H51B H 1.000670 0.630570 0.649339 0.059 Uiso 1 1 calc R U . . .
H51C H 0.996549 0.747813 0.637405 0.059 Uiso 1 1 calc R U . . .

loop_
_atom_site_aniso_label
_atom_site_aniso_U_11
_atom_site_aniso_U_22
_atom_site_aniso_U_33
_atom_site_aniso_U_23
_atom_site_aniso_U_13
_atom_site_aniso_U_12
O1 0.0176(5) 0.0237(6) 0.0250(6) -0.0006(5) 0.0013(5) 0.0018(5)
O2 0.0166(6) 0.0208(6) 0.0292(6) 0.0018(5) 0.0016(5) 0.0016(5)
C14 0.0135(7) 0.0157(7) 0.0194(8) -0.0004(6) 0.0016(6) 0.0016(6)
C4 0.0173(7) 0.0189(8) 0.0141(7) -0.0002(6) -0.0021(6) -0.0011(6)
C26 0.0164(7) 0.0162(7) 0.0229(8) -0.0038(6) -0.0020(6) -0.0021(6)
C30 0.0199(8) 0.0183(7) 0.0186(8) 0.0011(6) -0.0006(7) 0.0010(6)
C9 0.0225(8) 0.0185(8) 0.0162(8) 0.0008(6) -0.0032(6) -0.0019(6)
C5 0.0196(8) 0.0169(7) 0.0165(7) -0.0001(6) -0.0018(6) -0.0015(6)
C3 0.0181(8) 0.0161(7) 0.0165(7) -0.0004(6) -0.0022(6) -0.0010(6)
C27 0.0184(8) 0.0155(7) 0.0186(8) -0.0003(6) -0.0035(6) -0.0009(6)
C32 0.0167(7) 0.0200(8) 0.0184(7) -0.0035(6) 0.0003(6) 0.0007(6)
C41 0.0191(8) 0.0162(7) 0.0222(8) 0.0000(7) 0.0005(7) -0.0004(6)
C33 0.0195(8) 0.0227(8) 0.0184(8) 0.0015(7) -0.0028(6) 0.0016(7)
C43 0.0181(8) 0.0208(8) 0.0209(8) -0.0031(7) 0.0002(6) 0.0004(6)
C19 0.0198(8) 0.0145(7) 0.0187(8) -0.0021(6) -0.0021(6) -0.0027(6)
C31 0.0212(8) 0.0183(8) 0.0184(8) 0.0006(6) -0.0002(6) 0.0015(7)
C6 0.0172(7) 0.0231(8) 0.0154(7) -0.0004(6) -0.0004(6) 0.0020(6)
C18 0.0149(7) 0.0177(7) 0.0220(8) -0.0021(6) -0.0004(6) 0.0002(6)
C35 0.0182(8) 0.0205(8) 0.0197(8) -0.0005(7) 0.0005(6) 0.0003(6)
C16 0.0214(8) 0.0199(8) 0.0232(9) 0.0043(7) -0.0030(7) -0.0002(7)
C42 0.0207(8) 0.0182(8) 0.0241(9) -0.0010(7) 0.0003(7) -0.0008(6)
C12 0.0167(8) 0.0209(8) 0.0207(8) -0.0016(7) -0.0011(6) 0.0002(6)
C28 0.0177(8) 0.0158(7) 0.0168(7) -0.0018(6) -0.0034(6) -0.0029(6)
C13 0.0138(7) 0.0150(7) 0.0197(8) -0.0010(6) 0.0015(6) 0.0026(6)
C17 0.0203(8) 0.0166(8) 0.0274(9) 0.0021(7) -0.0017(7) -0.0023(6)
C23 0.0265(9) 0.0169(8) 0.0175(8) -0.0025(6) -0.0039(7) -0.0012(7)
C15 0.0159(7) 0.0189(8) 0.0196(8) -0.0008(6) -0.0003(6) 0.0006(6)
C45 0.0199(8) 0.0246(8) 0.0232(9) -0.0029(7) 0.0009(7) -0.0049(7)
C24 0.0301(9) 0.0205(8) 0.0201(8) 0.0009(7) -0.0081(7) 0.0017(7)
C20 0.0204(8) 0.0179(8) 0.0233(8) -0.0038(7) 0.0021(7) -0.0006(6)
C11 0.0232(8) 0.0171(8) 0.0252(9) -0.0026(7) -0.0028(7) 0.0039(7)
C25 0.0202(8) 0.0188(8) 0.0254(9) -0.0019(7) -0.0080(7) 0.0026(7)
C8 0.0237(8) 0.0200(8) 0.0223(9) 0.0046(7) 0.0001(7) -0.0041(7)
C7 0.0189(8) 0.0261(9) 0.0228(9) 0.0036(7) 0.0017(7) -0.0028(7)
C34 0.0216(8) 0.0179(8) 0.0209(8) 0.0011(6) -0.0005(7) -0.0012(6)
C46 0.0203(8) 0.0224(8) 0.0221(8) -0.0063(7) -0.0021(7) 0.0028(7)
C10 0.0264(9) 0.0159(8) 0.0223(8) 0.0004(6) -0.0032(7) -0.0016(7)
C48 0.0217(8) 0.0231(8) 0.0262(9) 0.0019(7) 0.0010(7) -0.0038(7)
C21 0.0315(9) 0.0215(8) 0.0200(8) -0.0021(7) 0.0076(7) -0.0014(7)
C39 0.0223(9) 0.0223(8) 0.0229(8) -0.0021(7) -0.0016(7) -0.0009(7)
C37 0.0226(8) 0.0208(8) 0.0243(9) 0.0035(7) -0.0026(7) -0.0025(7)
C44 0.0232(9) 0.0248(8) 0.0194(8) 0.0004(7) -0.0006(7) -0.0027(7)
C22 0.0351(10) 0.0227(8) 0.0163(8) -0.0002(7) -0.0005(7) 0.0004(8)
C38 0.0209(8) 0.0213(8) 0.0231(8) 0.0022(7) -0.0041(7) -0.0025(7)
C36 0.0232(8) 0.0234(8) 0.0234(9) 0.0037(7) -0.0071(7) -0.0016(7)
C47 0.0276(9) 0.0246(9) 0.0216(9) 0.0018(7) -0.0025(7) 0.0008(7)
C52 0.0252(9) 0.0229(9) 0.0281(9) 0.0049(7) 0.0020(7) 0.0058(7)
C49 0.0232(9) 0.0278(9) 0.0300(10) -0.0046(8) -0.0081(8) 0.0030(7)
C40 0.0263(9) 0.0234(8) 0.0263(9) -0.0002(7) -0.0080(7) -0.0016(7)
C29 0.0256(9) 0.0287(9) 0.0345(10) 0.0078(8) 0.0091(8) 0.0044(8)
C50 0.0259(9) 0.0301(10) 0.0311(10) -0.0054(8) -0.0073(8) 0.0001(8)
C51 0.0335(11) 0.0448(12) 0.0394(12) -0.0095(10) -0.0129(9) -0.0038(9)

loop_
_atom_type_symbol
_atom_type_description
_atom_type_scat_dispersion_real
_atom_type_scat_dispersion_imag
_atom_type_scat_source
C C 0.0181 0.0091 'International Tables Vol C Tables 4.2.6.8 and 6.1.1.4'
H H 0.0000 0.0000 'International Tables Vol C Tables 4.2.6.8 and 6.1.1.4'
O O 0.0492 0.0322 'International Tables Vol C Tables 4.2.6.8 and 6.1.1.4'

loop_
_exptl_crystal_face_index_h
_exptl_crystal_face_index_k
_exptl_crystal_face_index_l
_exptl_crystal_face_perp_dist
-1 -1 0 0.0830
1 1 0 0.0725
2 -2 -1 0.1058
0 0 -1 0.0187
0 0 1 0.0435
-5 -5 9 0.0650
5 5 -9 0.0525
-4 5 9 0.0457
-6 5 -6 0.0601
5 -6 6 0.1151
5 -4 -9 0.0715

loop_
_geom_angle_atom_site_label_1
_geom_angle_atom_site_label_2
_geom_angle_atom_site_label_3
_geom_angle
_geom_angle_site_symmetry_1
_geom_angle_site_symmetry_3
_geom_angle_publ_flag
C6 O1 C52 117.34(13) . . ?
C26 O2 C29 117.23(13) . . ?
C13 C14 C3 119.21(14) . . ?
C13 C14 C15 120.05(15) . . ?
C15 C14 C3 120.61(14) . . ?
C9 C4 C3 118.40(15) . . ?
C5 C4 C9 119.58(15) . . ?
C5 C4 C3 122.01(15) . . ?
O2 C26 C27 125.41(15) . . ?
O2 C26 C25 113.75(14) . . ?
C27 C26 C25 120.83(15) . . ?
C31 C30 C15 172.35(18) . . ?
C8 C9 C4 118.40(16) . . ?
C10 C9 C4 119.81(15) . . ?
C10 C9 C8 121.79(16) . . ?
C6 C5 C4 120.18(15) . . ?
C4 C3 C14 121.72(14) . . ?
C12 C3 C14 118.52(14) . . ?
C12 C3 C4 119.76(15) . . ?
C26 C27 C28 120.15(15) . . ?
C33 C32 C31 118.74(15) . . ?
C37 C32 C33 118.47(15) . . ?
C37 C32 C31 122.79(16) . . ?
C42 C41 C18 175.55(18) . . ?
C34 C33 C32 120.37(16) . . ?
C48 C43 C42 119.48(15) . . ?
C44 C43 C42 121.74(16) . . ?
C44 C43 C48 118.71(16) . . ?
C28 C19 C13 122.05(15) . . ?
C20 C19 C28 119.71(15) . . ?
C20 C19 C13 118.19(15) . . ?
C30 C31 C32 172.81(18) . . ?
O1 C6 C5 124.95(15) . . ?
O1 C6 C7 114.62(14) . . ?
C5 C6 C7 120.42(16) . . ?
C13 C18 C41 119.68(15) . . ?
C17 C18 C41 120.89(15) . . ?
C17 C18 C13 119.43(15) . . ?
C34 C35 C38 120.22(15) . . ?
C34 C35 C36 117.72(16) . . ?
C36 C35 C38 122.04(16) . . ?
C17 C16 C15 120.58(16) . . ?
C41 C42 C43 174.56(18) . . ?
C3 C12 C11 121.51(16) . . ?
C27 C28 C19 122.61(15) . . ?
C27 C28 C23 119.07(15) . . ?
C19 C28 C23 118.28(15) . . ?
C14 C13 C19 119.03(14) . . ?
C14 C13 C18 119.71(15) . . ?
C18 C13 C19 121.09(14) . . ?
C16 C17 C18 120.76(16) . . ?
C24 C23 C28 118.68(16) . . ?
C22 C23 C28 119.86(16) . . ?
C22 C23 C24 121.44(16) . . ?
C14 C15 C30 119.90(15) . . ?
C16 C15 C14 119.35(15) . . ?
C16 C15 C30 120.72(15) . . ?
C44 C45 C46 121.47(16) . . ?
C25 C24 C23 121.31(16) . . ?
C19 C20 C21 121.68(16) . . ?
C10 C11 C12 119.83(16) . . ?
C24 C25 C26 119.95(16) . . ?
C7 C8 C9 121.05(16) . . ?
C8 C7 C6 120.28(16) . . ?
C33 C34 C35 121.72(16) . . ?
C45 C46 C49 120.55(16) . . ?
C47 C46 C45 118.14(16) . . ?
C47 C46 C49 121.31(17) . . ?
C11 C10 C9 120.68(16) . . ?
C47 C48 C43 120.44(16) . . ?
C22 C21 C20 119.50(16) . . ?
C40 C39 C38 111.65(15) . . ?
C36 C37 C32 120.48(16) . . ?
C45 C44 C43 120.10(17) . . ?
C21 C22 C23 120.96(16) . . ?
C35 C38 C39 115.15(15) . . ?
C37 C36 C35 121.22(16) . . ?
C48 C47 C46 121.10(17) . . ?
C46 C49 C50 113.22(15) . . ?
C49 C50 C51 112.68(16) . . ?

loop_
_geom_bond_atom_site_label_1
_geom_bond_atom_site_label_2
_geom_bond_distance
_geom_bond_site_symmetry_2
_geom_bond_publ_flag
O1 C6 1.365(2) . ?
O1 C52 1.425(2) . ?
O2 C26 1.363(2) . ?
O2 C29 1.421(2) . ?
C14 C3 1.498(2) . ?
C14 C13 1.398(2) . ?
C14 C15 1.412(2) . ?
C4 C9 1.424(2) . ?
C4 C5 1.419(2) . ?
C4 C3 1.430(2) . ?
C26 C27 1.369(2) . ?
C26 C25 1.420(2) . ?
C30 C31 1.200(2) . ?
C30 C15 1.435(2) . ?
C9 C8 1.424(2) . ?
C9 C10 1.416(2) . ?
C5 C6 1.371(2) . ?
C3 C12 1.377(2) . ?
C27 C28 1.422(2) . ?
C32 C33 1.401(2) . ?
C32 C31 1.436(2) . ?
C32 C37 1.399(2) . ?
C41 C18 1.433(2) . ?
C41 C42 1.200(2) . ?
C33 C34 1.383(2) . ?
C43 C42 1.439(2) . ?
C43 C48 1.402(3) . ?
C43 C44 1.396(2) . ?
C19 C28 1.424(2) . ?
C19 C13 1.497(2) . ?
C19 C20 1.375(2) . ?
C6 C7 1.421(2) . ?
C18 C13 1.417(2) . ?
C18 C17 1.395(2) . ?
C35 C34 1.394(2) . ?
C35 C38 1.511(2) . ?
C35 C36 1.398(2) . ?
C16 C17 1.382(2) . ?
C16 C15 1.401(2) . ?
C12 C11 1.408(2) . ?
C28 C23 1.427(2) . ?
C23 C24 1.419(2) . ?
C23 C22 1.407(3) . ?
C45 C46 1.393(3) . ?
C45 C44 1.389(2) . ?
C24 C25 1.357(3) . ?
C20 C21 1.408(3) . ?
C11 C10 1.368(3) . ?
C8 C7 1.362(3) . ?
C46 C47 1.393(3) . ?
C46 C49 1.514(2) . ?
C48 C47 1.387(3) . ?
C21 C22 1.366(3) . ?
C39 C38 1.528(2) . ?
C39 C40 1.523(2) . ?
C37 C36 1.391(2) . ?
C49 C50 1.526(3) . ?
C50 C51 1.529(3) . ?

loop_
_publcif_info_exptl_table_extra_item
sin_theta_over_lambda_max

loop_
_publcif_info_exptl_table_header_item
?

loop_
_exptl_oxdiff_crystal_face_indexfrac_h
_exptl_oxdiff_crystal_face_indexfrac_k
_exptl_oxdiff_crystal_face_indexfrac_l
_exptl_oxdiff_crystal_face_x
_exptl_oxdiff_crystal_face_y
_exptl_oxdiff_crystal_face_z
-0.9996 -0.9998 0.0009 0.0022 -0.1620 0.0002
0.9996 0.9998 -0.0009 -0.0022 0.1620 -0.0002
2.0009 -2.0003 -1.0024 0.0217 0.0017 -0.3320
-0.0004 -0.0001 -0.9998 -0.0717 -0.0010 -0.0216
0.0004 0.0001 0.9998 0.0717 0.0010 0.0216
-4.9946 -4.9985 9.0026 0.6561 -0.8012 0.1954
4.9946 4.9985 -9.0026 -0.6561 0.8012 -0.1954
-3.9994 5.0012 9.0038 0.4340 0.0838 0.8929
-6.0058 5.0004 -5.9912 -0.6862 -0.0945 0.7239
5.0061 -6.0002 5.9921 0.6883 -0.0675 -0.7237
4.9990 -4.0013 -9.0046 -0.4362 0.0782 -0.8931
